data_4082879
loop_
_publ_author_name
'Goto, Eri'
'Begum, Rowshan Ara'
'Ueno, Chiaki'
'Hosokawa, Aya'
'Yamamoto, Chie'
'Nakamae, Kanako'
'Kure, Bunsho'
'Nakajima, Takayuki'
'Kajiwara, Takashi'
'Tanase, Tomoaki'

_publ_section_title
;
 Electron-Deficient Pt2M2Pt2Hexanuclear Metal Strings (M = Pt, Pd)
 Supported by Triphosphine Ligands
;
_journal_issue 8
_journal_name_full Organometallics
_journal_page_first 1893
_journal_paper_doi 10.1021/om401211d
_journal_volume 33
_journal_year 2014
_chemical_formula_moiety 'C122 H114 Cl12 F12 P12 Pt3 '
_chemical_formula_sum 'C122 H114 Cl12 F12 P12 Pt3'
_chemical_formula_weight 3190.61
_space_group_IT_number 2
_symmetry_cell_setting triclinic
_symmetry_Int_Tables_number 2
_symmetry_space_group_name_Hall '-P 1'
_symmetry_space_group_name_H-M 'P -1'
_cell_angle_alpha 85.707(9)
_cell_angle_beta 69.334(6)
_cell_angle_gamma 85.233(9)
_cell_formula_units_Z 1
_cell_length_a 13.203(4)
_cell_length_b 13.902(5)
_cell_length_c 18.468(6)
_cell_measurement_reflns_used 6601
_cell_measurement_temperature 153(2)
_cell_measurement_theta_max 27.5
_cell_measurement_theta_min 3.1
_cell_volume 3156.9(18)
_computing_cell_refinement CrystalClear
_computing_data_collection CrystalClear
_computing_data_reduction CrystalStructure
_computing_molecular_graphics 'Mercury 3.1'
_computing_publication_material 'CrystalStructure 3.8'
_computing_structure_refinement SHELXL
_computing_structure_solution 'DIRDIF99 (PATTY)'
_diffrn_ambient_temperature 153(2)
_diffrn_detector_area_resol_mean 7.31
_diffrn_measured_fraction_theta_full 0.980
_diffrn_measured_fraction_theta_max 0.981
_diffrn_measurement_device_type 'Rigaku Mercury'
_diffrn_measurement_method \w
_diffrn_radiation_type 'Mo K\a'
_diffrn_radiation_wavelength 0.71070
_diffrn_reflns_av_R_equivalents 0.056
_diffrn_reflns_limit_h_max 17
_diffrn_reflns_limit_h_min -16
_diffrn_reflns_limit_k_max 17
_diffrn_reflns_limit_k_min -17
_diffrn_reflns_limit_l_max 23
_diffrn_reflns_limit_l_min -22
_diffrn_reflns_number 29041
_diffrn_reflns_theta_full 27.50
_diffrn_reflns_theta_max 27.48
_exptl_absorpt_coefficient_mu 3.773
_exptl_absorpt_correction_T_max 0.686
_exptl_absorpt_correction_T_min 0.510
_exptl_absorpt_correction_type multi-scan
_exptl_absorpt_process_details 'Jacobson, R. (1998) Private communication'
_exptl_crystal_colour orange
_exptl_crystal_density_diffrn 1.678
_exptl_crystal_density_method 'not measured'
_exptl_crystal_description plate
_exptl_crystal_F_000 1572.00
_exptl_crystal_size_max 0.25
_exptl_crystal_size_mid 0.25
_exptl_crystal_size_min 0.10
_refine_diff_density_max 3.11
_refine_diff_density_min -1.01
_refine_ls_extinction_method none
_refine_ls_goodness_of_fit_ref 1.074
_refine_ls_hydrogen_treatment refall
_refine_ls_number_parameters 737
_refine_ls_number_reflns 10417
_refine_ls_R_factor_gt 0.0851
_refine_ls_shift/su_max 0.003
_refine_ls_structure_factor_coef Fsqd
_refine_ls_weighting_details 'w = 1/[\s^2^(Fo^2^)+(0.1020P)^2^+88.2641P] where P=(Fo^2^+2Fc^2^)/3'
_refine_ls_weighting_scheme calc
_refine_ls_wR_factor_ref 0.2088
_reflns_number_gt 9891
_reflns_number_total 13744
_reflns_threshold_expression F^2^>2.0\s(F^2^)
_cod_data_source_file om401211d_si_002.cif
_cod_data_source_block '_compound14a'
_cod_depositor_comments 'Adding full bibliography for 4082877--4082881.cif.'
_cod_original_cell_volume 3156.9(17)
_cod_original_formula_sum 'C122 H114 Cl12 F12 P12 Pt3 '
_cod_database_code 4082879

loop_
_symmetry_equiv_pos_site_id
_symmetry_equiv_pos_as_xyz
1 +X,+Y,+Z
2 -X,-Y,-Z

loop_
_atom_site_label
_atom_site_type_symbol
_atom_site_fract_x
_atom_site_fract_y
_atom_site_fract_z
_atom_site_U_iso_or_equiv
_atom_site_adp_type
_atom_site_occupancy
_atom_site_symmetry_multiplicity
_atom_site_calc_flag
_atom_site_refinement_flags
Pt(1) Pt 0.06725(3) 0.01168(3) 0.12411(3) 0.02136(14) Uani 1.00 1 d .
Pt(2) Pt 0.0000 0.0000 0.0000 0.01848(15) Uani 1.00 2 d S
Cl(1) Cl 0.4244(7) 0.1155(4) 0.4761(3) 0.098(2) Uani 1.00 1 d .
Cl(2) Cl 0.5357(6) 0.2808(5) 0.4872(5) 0.103(2) Uani 1.00 1 d .
Cl(3) Cl -0.6829(5) -0.6139(4) 0.1111(4) 0.0546(14) Uani 0.67 1 d P
Cl(4) Cl -0.5464(5) -0.7800(4) 0.0393(3) 0.0466(12) Uani 0.67 1 d P
Cl(5) Cl -0.5199(9) -0.5873(7) -0.0400(7) 0.106(3) Uani 0.66 1 d P
Cl(6) Cl 0.6681(7) 0.4962(6) 0.4721(4) 0.109(2) Uani 1.00 1 d .
Cl(7) Cl 0.6926(15) 0.6060(8) 0.3301(7) 0.235(9) Uani 1.00 1 d .
P(1) P -0.0119(2) 0.1665(2) 0.12501(18) 0.0227(5) Uani 1.00 1 d .
P(2) P -0.1616(2) 0.0590(2) 0.07921(17) 0.0201(5) Uani 1.00 1 d .
P(3) P 0.1939(2) -0.1111(2) 0.07074(17) 0.0207(5) Uani 1.00 1 d .
P(4) P 0.0809(2) -0.0073(2) 0.24781(18) 0.0264(6) Uani 1.00 1 d .
P(5) P -0.0021(2) -0.3123(2) 0.3443(2) 0.0312(7) Uani 1.00 1 d .
P(6) P -0.4143(3) -0.6416(3) 0.2091(2) 0.0483(10) Uani 1.00 1 d .
F(1) F -0.2888(9) -0.6270(9) 0.1671(8) 0.083(3) Uani 1.00 1 d .
F(2) F -0.4392(12) -0.5717(11) 0.1450(10) 0.102(4) Uani 1.00 1 d .
F(3) F -0.4228(14) -0.5505(14) 0.2587(11) 0.131(7) Uani 1.00 1 d .
F(4) F -0.5392(8) -0.6567(10) 0.2494(9) 0.089(4) Uani 1.00 1 d .
F(5) F -0.3850(13) -0.7122(14) 0.2697(9) 0.111(5) Uani 1.00 1 d .
F(6) F -0.4017(9) -0.7323(9) 0.1563(7) 0.077(3) Uani 1.00 1 d .
C(1) C -0.1456(9) 0.1748(9) 0.1125(7) 0.025(2) Uani 1.00 1 d .
C(2) C 0.2633(9) -0.0841(8) -0.0330(6) 0.024(2) Uani 1.00 1 d .
C(3) C 0.0863(9) -0.1342(9) 0.2778(6) 0.026(2) Uani 1.00 1 d .
C(4) C -0.0009(10) -0.1836(9) 0.3221(7) 0.029(2) Uani 1.00 1 d .
C(5) C 0.0751(9) 0.2406(9) 0.0442(7) 0.028(2) Uani 1.00 1 d .
C(6) C 0.1821(9) 0.2075(9) 0.0048(8) 0.033(2) Uani 1.00 1 d .
C(7) C 0.2528(11) 0.2657(11) -0.0526(9) 0.045(3) Uani 1.00 1 d .
C(8) C 0.2175(12) 0.3569(10) -0.0726(8) 0.040(3) Uani 1.00 1 d .
C(9) C 0.1078(11) 0.3905(9) -0.0324(8) 0.035(2) Uani 1.00 1 d .
C(10) C 0.0410(10) 0.3311(9) 0.0225(8) 0.031(2) Uani 1.00 1 d .
C(11) C -0.0340(11) 0.2464(9) 0.2059(7) 0.032(2) Uani 1.00 1 d .
C(12) C 0.0473(14) 0.3028(10) 0.2052(9) 0.042(3) Uani 1.00 1 d .
C(13) C 0.0377(16) 0.3566(14) 0.2668(11) 0.059(4) Uani 1.00 1 d .
C(14) C -0.0595(18) 0.3595(15) 0.3317(12) 0.068(5) Uani 1.00 1 d .
C(15) C -0.1415(16) 0.3074(13) 0.3298(9) 0.056(4) Uani 1.00 1 d .
C(16) C -0.1296(11) 0.2505(11) 0.2691(8) 0.038(3) Uani 1.00 1 d .
C(17) C -0.2289(10) -0.0134(9) 0.1659(7) 0.028(2) Uani 1.00 1 d .
C(18) C -0.1907(12) -0.1092(10) 0.1723(7) 0.037(3) Uani 1.00 1 d .
C(19) C -0.2407(13) -0.1682(12) 0.2369(9) 0.047(3) Uani 1.00 1 d .
C(20) C -0.3316(12) -0.1309(13) 0.2982(8) 0.049(4) Uani 1.00 1 d .
C(21) C -0.3681(11) -0.0365(12) 0.2916(8) 0.041(3) Uani 1.00 1 d .
C(22) C -0.3194(9) 0.0234(11) 0.2258(7) 0.033(2) Uani 1.00 1 d .
C(23) C 0.3122(9) -0.1197(9) 0.1026(6) 0.026(2) Uani 1.00 1 d .
C(24) C 0.3712(9) -0.0355(8) 0.0902(7) 0.027(2) Uani 1.00 1 d .
C(25) C 0.4597(10) -0.0360(10) 0.1139(7) 0.034(2) Uani 1.00 1 d .
C(26) C 0.4870(12) -0.1142(11) 0.1544(8) 0.039(3) Uani 1.00 1 d .
C(27) C 0.4300(11) -0.1995(10) 0.1651(8) 0.037(3) Uani 1.00 1 d .
C(28) C 0.3427(10) -0.1996(9) 0.1402(7) 0.030(2) Uani 1.00 1 d .
C(29) C 0.1569(11) -0.2356(9) 0.0783(7) 0.032(2) Uani 1.00 1 d .
C(30) C 0.2296(11) -0.3076(10) 0.0314(8) 0.037(3) Uani 1.00 1 d .
C(31) C 0.2039(13) -0.4032(9) 0.0414(8) 0.039(3) Uani 1.00 1 d .
C(32) C 0.1095(14) -0.4310(10) 0.0987(9) 0.042(3) Uani 1.00 1 d .
C(33) C 0.0369(14) -0.3617(11) 0.1449(8) 0.042(3) Uani 1.00 1 d .
C(34) C 0.0619(11) -0.2645(9) 0.1339(7) 0.029(2) Uani 1.00 1 d .
C(35) C 0.2038(11) 0.0319(12) 0.2615(9) 0.046(3) Uani 1.00 1 d .
C(36) C 0.2491(10) -0.0185(10) 0.3108(7) 0.033(2) Uani 1.00 1 d .
C(37) C 0.3407(11) 0.0162(13) 0.3210(9) 0.044(3) Uani 1.00 1 d .
C(38) C 0.3791(11) 0.1032(11) 0.2841(8) 0.039(3) Uani 1.00 1 d .
C(39) C 0.3305(11) 0.1551(11) 0.2358(8) 0.038(3) Uani 1.00 1 d .
C(40) C 0.2460(10) 0.1188(9) 0.2248(7) 0.029(2) Uani 1.00 1 d .
C(41) C -0.0302(9) 0.0391(9) 0.3294(7) 0.029(2) Uani 1.00 1 d .
C(42) C -0.0151(11) 0.0724(10) 0.3953(8) 0.039(3) Uani 1.00 1 d .
C(43) C -0.1062(14) 0.0973(14) 0.4606(9) 0.054(4) Uani 1.00 1 d .
C(44) C -0.2091(12) 0.0882(13) 0.4622(9) 0.050(4) Uani 1.00 1 d .
C(45) C -0.2236(12) 0.0578(12) 0.3987(8) 0.046(3) Uani 1.00 1 d .
C(46) C -0.1366(11) 0.0319(11) 0.3317(8) 0.040(3) Uani 1.00 1 d .
C(47) C 0.1408(10) -0.3438(9) 0.3357(7) 0.030(2) Uani 1.00 1 d .
C(48) C 0.1836(12) -0.3108(11) 0.3882(9) 0.043(3) Uani 1.00 1 d .
C(49) C 0.2908(14) -0.3338(13) 0.3783(12) 0.060(4) Uani 1.00 1 d .
C(50) C 0.3545(13) -0.3953(13) 0.3187(11) 0.059(5) Uani 1.00 1 d .
C(51) C 0.3113(16) -0.4265(13) 0.2672(10) 0.058(4) Uani 1.00 1 d .
C(52) C 0.2045(12) -0.4015(10) 0.2749(8) 0.038(3) Uani 1.00 1 d .
C(53) C -0.0730(10) -0.3163(9) 0.4499(7) 0.029(2) Uani 1.00 1 d .
C(54) C -0.1142(14) -0.2334(12) 0.4923(9) 0.050(3) Uani 1.00 1 d .
C(55) C -0.1736(16) -0.2440(12) 0.5722(10) 0.064(5) Uani 1.00 1 d .
C(56) C -0.2029(13) -0.3326(13) 0.6063(9) 0.048(3) Uani 1.00 1 d .
C(57) C -0.1619(18) -0.4137(13) 0.5645(10) 0.061(5) Uani 1.00 1 d .
C(58) C -0.1013(16) -0.4063(12) 0.4866(9) 0.054(4) Uani 1.00 1 d .
C(59) C 0.436(2) 0.2446(16) 0.4576(15) 0.079(6) Uani 1.00 1 d .
C(60) C -0.566(2) -0.6531(16) 0.0411(14) 0.077(6) Uani 1.00 1 d .
C(61) C 0.636(2) 0.5056(17) 0.3849(14) 0.079(6) Uani 1.00 1 d .
H(1) H 0.2070 0.1446 0.0173 0.040 Uiso 1.00 1 c R
H(2) H 0.3256 0.2425 -0.0781 0.055 Uiso 1.00 1 c R
H(3) H 0.2650 0.3963 -0.1122 0.047 Uiso 1.00 1 c R
H(4) H 0.0819 0.4536 -0.0438 0.042 Uiso 1.00 1 c R
H(5) H -0.0326 0.3529 0.0470 0.037 Uiso 1.00 1 c R
H(6) H 0.1116 0.3045 0.1609 0.051 Uiso 1.00 1 c R
H(7) H 0.0967 0.3921 0.2659 0.070 Uiso 1.00 1 c R
H(8) H -0.0673 0.3963 0.3749 0.082 Uiso 1.00 1 c R
H(9) H -0.2089 0.3104 0.3716 0.068 Uiso 1.00 1 c R
H(10) H -0.1878 0.2136 0.2705 0.046 Uiso 1.00 1 c R
H(11) H -0.1295 -0.1343 0.1316 0.044 Uiso 1.00 1 c R
H(12) H -0.2141 -0.2334 0.2402 0.056 Uiso 1.00 1 c R
H(13) H -0.3665 -0.1706 0.3428 0.058 Uiso 1.00 1 c R
H(14) H -0.4282 -0.0109 0.3328 0.049 Uiso 1.00 1 c R
H(15) H -0.3474 0.0880 0.2220 0.040 Uiso 1.00 1 c R
H(16) H 0.3500 0.0211 0.0657 0.032 Uiso 1.00 1 c R
H(17) H 0.5022 0.0188 0.1019 0.041 Uiso 1.00 1 c R
H(18) H 0.5431 -0.1114 0.1750 0.047 Uiso 1.00 1 c R
H(19) H 0.4517 -0.2561 0.1893 0.045 Uiso 1.00 1 c R
H(20) H 0.3031 -0.2560 0.1492 0.035 Uiso 1.00 1 c R
H(21) H 0.2960 -0.2894 -0.0068 0.044 Uiso 1.00 1 c R
H(22) H 0.2513 -0.4500 0.0087 0.047 Uiso 1.00 1 c R
H(23) H 0.0938 -0.4972 0.1069 0.051 Uiso 1.00 1 c R
H(24) H -0.0288 -0.3805 0.1834 0.050 Uiso 1.00 1 c R
H(25) H 0.0126 -0.2177 0.1652 0.035 Uiso 1.00 1 c R
H(26) H 0.2190 -0.0761 0.3378 0.039 Uiso 1.00 1 c R
H(27) H 0.3752 -0.0196 0.3525 0.053 Uiso 1.00 1 c R
H(28) H 0.4394 0.1280 0.2917 0.047 Uiso 1.00 1 c R
H(29) H 0.3567 0.2151 0.2111 0.045 Uiso 1.00 1 c R
H(30) H 0.2140 0.1533 0.1911 0.035 Uiso 1.00 1 c R
H(31) H 0.0560 0.0779 0.3955 0.047 Uiso 1.00 1 c R
H(32) H -0.0957 0.1208 0.5042 0.064 Uiso 1.00 1 c R
H(33) H -0.2697 0.1031 0.5072 0.060 Uiso 1.00 1 c R
H(34) H -0.2955 0.0538 0.3995 0.055 Uiso 1.00 1 c R
H(35) H -0.1497 0.0098 0.2886 0.048 Uiso 1.00 1 c R
H(36) H 0.1393 -0.2731 0.4299 0.052 Uiso 1.00 1 c R
H(37) H 0.3223 -0.3086 0.4113 0.072 Uiso 1.00 1 c R
H(38) H 0.4270 -0.4149 0.3143 0.071 Uiso 1.00 1 c R
H(39) H 0.3553 -0.4655 0.2262 0.070 Uiso 1.00 1 c R
H(40) H 0.1747 -0.4231 0.2395 0.046 Uiso 1.00 1 c R
H(41) H -0.1022 -0.1709 0.4674 0.060 Uiso 1.00 1 c R
H(42) H -0.1934 -0.1887 0.6026 0.076 Uiso 1.00 1 c R
H(43) H -0.2511 -0.3384 0.6584 0.057 Uiso 1.00 1 c R
H(44) H -0.1756 -0.4758 0.5898 0.073 Uiso 1.00 1 c R
H(45) H -0.0788 -0.4629 0.4578 0.064 Uiso 1.00 1 c R
H(46) H 0.1550 -0.1687 0.2613 0.032 Uiso 1.00 1 c R
H(47) H -0.0677 -0.1468 0.3434 0.035 Uiso 1.00 1 c R
H(48) H -0.2042 0.1884 0.1622 0.031 Uiso 1.00 1 c R
H(49) H -0.1484 0.2274 0.0739 0.031 Uiso 1.00 1 c R
H(50) H 0.4539 0.2609 0.4016 0.095 Uiso 1.00 1 c R
H(51) H 0.3351 -0.1143 -0.0480 0.029 Uiso 1.00 1 c R
H(52) H 0.2666 -0.0171 -0.0428 0.029 Uiso 1.00 1 c R
H(53) H 0.3660 0.2790 0.4859 0.095 Uiso 1.00 1 c R
H(54) H 0.6648 0.4469 0.3551 0.095 Uiso 1.00 1 c R
H(55) H 0.5562 0.5113 0.3980 0.095 Uiso 1.00 1 c R

loop_
_atom_site_aniso_label
_atom_site_aniso_U_11
_atom_site_aniso_U_22
_atom_site_aniso_U_33
_atom_site_aniso_U_12
_atom_site_aniso_U_13
_atom_site_aniso_U_23
Pt(1) 0.0192(2) 0.0192(2) 0.0274(2) 0.00342(16) -0.01040(17) -0.00543(16)
Pt(2) 0.0151(2) 0.0164(2) 0.0250(3) 0.0044(2) -0.0086(2) -0.0056(2)
Cl(1) 0.163(7) 0.069(3) 0.073(3) -0.034(4) -0.051(4) -0.001(2)
Cl(2) 0.087(4) 0.101(5) 0.139(6) -0.022(3) -0.056(4) -0.007(4)
Cl(3) 0.043(3) 0.050(3) 0.072(4) 0.006(2) -0.024(2) 0.001(3)
Cl(4) 0.049(3) 0.045(3) 0.042(2) 0.006(2) -0.012(2) -0.006(2)
Cl(5) 0.089(6) 0.070(5) 0.138(9) -0.005(5) -0.017(6) 0.000(6)
Cl(6) 0.114(5) 0.117(6) 0.121(5) 0.020(4) -0.074(4) -0.028(4)
Cl(7) 0.37(2) 0.108(7) 0.151(9) -0.134(11) 0.017(11) 0.023(6)
P(1) 0.0224(13) 0.0187(13) 0.0289(15) 0.0029(11) -0.0114(11) -0.0047(11)
P(2) 0.0136(12) 0.0187(13) 0.0268(14) 0.0058(10) -0.0056(10) -0.0088(11)
P(3) 0.0186(13) 0.0155(13) 0.0273(14) 0.0043(10) -0.0075(11) -0.0048(10)
P(4) 0.0285(15) 0.0265(15) 0.0238(14) 0.0097(12) -0.0102(12) -0.0060(11)
P(5) 0.0346(17) 0.0260(16) 0.0310(16) 0.0005(13) -0.0092(13) -0.0015(12)
P(6) 0.037(2) 0.049(2) 0.061(2) 0.0154(17) -0.0189(18) -0.025(2)
F(1) 0.045(6) 0.065(7) 0.133(11) 0.007(5) -0.021(6) -0.025(7)
F(2) 0.087(9) 0.084(10) 0.149(14) 0.010(7) -0.062(10) 0.003(9)
F(3) 0.101(11) 0.141(15) 0.171(16) 0.005(10) -0.056(11) -0.112(13)
F(4) 0.032(5) 0.090(9) 0.130(11) 0.013(5) -0.007(6) -0.039(8)
F(5) 0.088(10) 0.155(16) 0.095(10) 0.027(10) -0.045(8) 0.001(10)
F(6) 0.053(6) 0.073(7) 0.104(9) 0.018(5) -0.026(6) -0.040(6)
C(1) 0.020(5) 0.026(6) 0.029(5) 0.005(4) -0.006(4) -0.013(4)
C(2) 0.017(5) 0.028(6) 0.027(5) 0.005(4) -0.010(4) -0.001(4)
C(3) 0.025(5) 0.028(6) 0.026(5) 0.011(4) -0.012(4) 0.004(4)
C(4) 0.024(5) 0.027(6) 0.042(7) -0.002(4) -0.019(5) 0.002(5)
C(5) 0.023(5) 0.028(6) 0.035(6) 0.004(4) -0.013(5) -0.005(5)
C(6) 0.018(5) 0.022(6) 0.054(8) 0.005(4) -0.008(5) -0.007(5)
C(7) 0.027(6) 0.038(8) 0.057(9) 0.001(6) 0.005(6) -0.016(6)
C(8) 0.045(8) 0.038(7) 0.035(7) -0.010(6) -0.012(6) 0.007(5)
C(9) 0.038(7) 0.021(6) 0.050(8) -0.002(5) -0.022(6) 0.002(5)
C(10) 0.023(5) 0.028(6) 0.047(7) 0.002(4) -0.019(5) 0.000(5)
C(11) 0.040(7) 0.024(6) 0.034(6) 0.006(5) -0.016(5) -0.005(5)
C(12) 0.056(9) 0.032(7) 0.044(8) -0.008(6) -0.022(7) -0.009(6)
C(13) 0.066(11) 0.057(10) 0.074(12) -0.003(9) -0.047(10) -0.013(9)
C(14) 0.082(14) 0.064(12) 0.067(12) 0.011(10) -0.033(11) -0.033(10)
C(15) 0.064(11) 0.055(10) 0.039(8) 0.025(8) -0.007(7) -0.022(7)
C(16) 0.034(7) 0.039(7) 0.043(7) 0.002(6) -0.014(6) -0.007(6)
C(17) 0.025(5) 0.033(6) 0.030(6) -0.005(5) -0.015(4) -0.001(4)
C(18) 0.048(8) 0.031(6) 0.021(5) -0.011(6) 0.000(5) 0.004(5)
C(19) 0.051(9) 0.040(8) 0.052(9) -0.004(7) -0.023(7) 0.013(7)
C(20) 0.033(7) 0.071(11) 0.034(7) -0.015(7) -0.003(5) 0.020(7)
C(21) 0.027(6) 0.053(9) 0.039(7) -0.004(6) -0.007(5) -0.002(6)
C(22) 0.016(5) 0.047(8) 0.033(6) 0.002(5) -0.006(4) -0.004(5)
C(23) 0.020(5) 0.034(6) 0.026(5) 0.005(4) -0.010(4) -0.004(4)
C(24) 0.022(5) 0.022(5) 0.035(6) 0.009(4) -0.010(4) -0.005(4)
C(25) 0.028(6) 0.038(7) 0.036(7) 0.000(5) -0.012(5) -0.006(5)
C(26) 0.037(7) 0.045(8) 0.038(7) 0.007(6) -0.016(6) -0.012(6)
C(27) 0.036(7) 0.037(7) 0.038(7) 0.022(5) -0.017(5) -0.001(5)
C(28) 0.026(5) 0.023(6) 0.036(6) 0.009(4) -0.011(5) 0.003(5)
C(29) 0.034(6) 0.027(6) 0.034(6) -0.008(5) -0.011(5) 0.001(5)
C(30) 0.033(6) 0.040(7) 0.038(7) 0.002(5) -0.015(5) -0.002(5)
C(31) 0.054(8) 0.022(6) 0.050(8) 0.016(6) -0.034(7) -0.009(5)
C(32) 0.063(9) 0.021(6) 0.052(8) -0.011(6) -0.029(7) -0.002(5)
C(33) 0.061(9) 0.039(7) 0.033(7) -0.026(7) -0.023(6) 0.012(5)
C(34) 0.038(6) 0.020(5) 0.034(6) 0.001(5) -0.019(5) -0.002(4)
C(35) 0.021(6) 0.051(9) 0.049(8) 0.002(6) 0.004(5) 0.010(7)
C(36) 0.029(6) 0.035(7) 0.039(7) -0.002(5) -0.018(5) 0.004(5)
C(37) 0.024(6) 0.068(10) 0.050(8) 0.017(6) -0.027(6) -0.019(7)
C(38) 0.027(6) 0.049(8) 0.049(8) -0.010(6) -0.019(6) -0.015(6)
C(39) 0.035(7) 0.038(7) 0.036(7) -0.004(6) -0.006(5) -0.011(5)
C(40) 0.031(6) 0.031(6) 0.029(6) -0.016(5) -0.010(5) -0.003(4)
C(41) 0.023(5) 0.031(6) 0.032(6) 0.018(4) -0.011(4) -0.016(5)
C(42) 0.031(6) 0.040(8) 0.047(8) 0.019(6) -0.014(6) -0.025(6)
C(43) 0.056(10) 0.065(11) 0.043(8) 0.007(8) -0.019(7) -0.024(7)
C(44) 0.031(7) 0.071(11) 0.037(7) 0.002(7) 0.004(6) -0.021(7)
C(45) 0.031(7) 0.058(10) 0.041(8) 0.008(6) -0.005(6) -0.008(7)
C(46) 0.036(7) 0.052(8) 0.031(6) 0.004(6) -0.012(5) -0.006(6)
C(47) 0.029(6) 0.022(5) 0.040(7) 0.007(4) -0.015(5) 0.002(5)
C(48) 0.037(7) 0.037(7) 0.056(9) 0.027(6) -0.022(6) -0.014(6)
C(49) 0.045(9) 0.054(10) 0.089(13) 0.026(8) -0.037(9) -0.026(9)
C(50) 0.033(7) 0.052(10) 0.079(12) 0.029(7) -0.012(8) 0.007(9)
C(51) 0.064(11) 0.051(10) 0.041(8) 0.025(8) -0.001(8) 0.004(7)
C(52) 0.046(8) 0.028(6) 0.036(7) 0.013(6) -0.012(6) -0.004(5)
C(53) 0.029(6) 0.024(6) 0.031(6) 0.006(4) -0.006(5) -0.003(4)
C(54) 0.050(9) 0.044(9) 0.043(8) -0.008(7) 0.000(7) -0.009(6)
C(55) 0.068(11) 0.038(9) 0.056(10) -0.005(8) 0.017(8) -0.018(7)
C(56) 0.041(8) 0.062(10) 0.037(7) 0.001(7) -0.010(6) 0.001(7)
C(57) 0.089(14) 0.044(9) 0.044(9) -0.017(9) -0.016(9) 0.011(7)
C(58) 0.076(12) 0.039(8) 0.040(8) -0.014(8) -0.012(8) 0.001(6)
C(59) 0.102(18) 0.059(12) 0.095(16) -0.014(12) -0.057(14) 0.001(11)
C(60) 0.096(17) 0.058(12) 0.081(14) -0.009(12) -0.032(13) -0.008(10)
C(61) 0.084(15) 0.076(15) 0.082(15) -0.014(12) -0.039(12) 0.037(12)

loop_
_atom_type_symbol
_atom_type_description
_atom_type_scat_dispersion_real
_atom_type_scat_dispersion_imag
_atom_type_scat_source
C C 0.003 0.002
;
International Tables for Crystallography
(1992, Vol. C, Tables 4.2.6.8 and 6.1.1.4)
;
H H 0.000 0.000
;
International Tables for Crystallography
(1992, Vol. C, Table 6.1.1.4)
;
Cl Cl 0.148 0.159
;
International Tables for Crystallography
(1992, Vol. C, Tables 4.2.6.8 and 6.1.1.4)
;
F F 0.017 0.010
;
International Tables for Crystallography
(1992, Vol. C, Tables 4.2.6.8 and 6.1.1.4)
;
P P 0.102 0.094
;
International Tables for Crystallography
(1992, Vol. C, Tables 4.2.6.8 and 6.1.1.4)
;
Pt Pt -1.703 8.390
;
International Tables for Crystallography
(1992, Vol. C, Tables 4.2.6.8 and 6.1.1.4)
;

loop_
_geom_angle_atom_site_label_1
_geom_angle_atom_site_label_2
_geom_angle_atom_site_label_3
_geom_angle
_geom_angle_publ_flag
_geom_angle_site_symmetry_1
_geom_angle_site_symmetry_3
Pt(2) Pt(1) P(1) 82.19(9) yes . .
Pt(2) Pt(1) P(3) 86.23(9) yes . .
Pt(2) Pt(1) P(4) 162.91(8) yes . .
P(1) Pt(1) P(3) 153.91(9) yes . .
P(1) Pt(1) P(4) 102.08(11) yes . .
P(3) Pt(1) P(4) 95.84(11) yes . .
Pt(1) Pt(2) Pt(1) 180.0000 yes . 2_555
Pt(1) Pt(2) P(2) 85.23(9) yes . .
Pt(1) Pt(2) P(2) 94.77(9) yes . 2_555
Pt(1) Pt(2) P(2) 94.77(9) yes 2_555 .
Pt(1) Pt(2) P(2) 85.23(9) yes 2_555 2_555
P(2) Pt(2) P(2) 180.00(16) yes . 2_555
Pt(1) P(1) C(1) 114.8(4) yes . .
Pt(1) P(1) C(5) 109.7(3) yes . .
Pt(1) P(1) C(11) 121.8(4) yes . .
C(1) P(1) C(5) 105.3(6) yes . .
C(1) P(1) C(11) 103.2(6) yes . .
C(5) P(1) C(11) 100.0(6) yes . .
Pt(2) P(2) C(1) 109.4(3) yes . .
Pt(2) P(2) C(2) 114.2(3) yes . 2_555
Pt(2) P(2) C(17) 117.2(4) yes . .
C(1) P(2) C(2) 105.0(6) yes . 2_555
C(1) P(2) C(17) 105.7(5) yes . .
C(2) P(2) C(17) 104.4(5) yes 2_555 .
Pt(1) P(3) C(2) 110.4(3) yes . .
Pt(1) P(3) C(23) 114.1(4) yes . .
Pt(1) P(3) C(29) 121.6(4) yes . .
C(2) P(3) C(23) 99.0(5) yes . .
C(2) P(3) C(29) 105.4(5) yes . .
C(23) P(3) C(29) 103.7(6) yes . .
Pt(1) P(4) C(3) 110.6(4) yes . .
Pt(1) P(4) C(35) 119.0(5) yes . .
Pt(1) P(4) C(41) 118.8(5) yes . .
C(3) P(4) C(35) 100.8(7) yes . .
C(3) P(4) C(41) 100.7(5) yes . .
C(35) P(4) C(41) 104.2(6) yes . .
C(4) P(5) C(47) 101.9(6) yes . .
C(4) P(5) C(53) 101.1(5) yes . .
C(47) P(5) C(53) 102.5(6) yes . .
F(1) P(6) F(2) 89.5(8) yes . .
F(1) P(6) F(3) 89.1(8) yes . .
F(1) P(6) F(4) 178.9(9) yes . .
F(1) P(6) F(5) 88.4(8) yes . .
F(1) P(6) F(6) 88.9(6) yes . .
F(2) P(6) F(3) 89.3(10) yes . .
F(2) P(6) F(4) 89.9(8) yes . .
F(2) P(6) F(5) 177.5(7) yes . .
F(2) P(6) F(6) 89.8(8) yes . .
F(3) P(6) F(4) 91.8(8) yes . .
F(3) P(6) F(5) 92.1(11) yes . .
F(3) P(6) F(6) 177.9(7) yes . .
F(4) P(6) F(5) 92.2(8) yes . .
F(4) P(6) F(6) 90.2(7) yes . .
F(5) P(6) F(6) 88.7(9) yes . .
P(1) C(1) P(2) 107.0(6) yes . .
P(2) C(2) P(3) 108.7(5) yes 2_555 .
P(4) C(3) C(4) 124.8(9) yes . .
P(5) C(4) C(3) 126.2(9) yes . .
P(1) C(5) C(6) 119.7(9) yes . .
P(1) C(5) C(10) 122.6(8) yes . .
C(6) C(5) C(10) 117.7(10) yes . .
C(5) C(6) C(7) 120.9(12) yes . .
C(6) C(7) C(8) 120.4(12) yes . .
C(7) C(8) C(9) 118.6(12) yes . .
C(8) C(9) C(10) 119.1(12) yes . .
C(5) C(10) C(9) 123.1(11) yes . .
P(1) C(11) C(12) 119.9(9) yes . .
P(1) C(11) C(16) 122.4(12) yes . .
C(12) C(11) C(16) 117.7(14) yes . .
C(11) C(12) C(13) 121.7(14) yes . .
C(12) C(13) C(14) 120(2) yes . .
C(13) C(14) C(15) 117(2) yes . .
C(14) C(15) C(16) 121.9(15) yes . .
C(11) C(16) C(15) 120.9(15) yes . .
P(2) C(17) C(18) 118.8(8) yes . .
P(2) C(17) C(22) 121.9(10) yes . .
C(18) C(17) C(22) 119.3(11) yes . .
C(17) C(18) C(19) 121.0(11) yes . .
C(18) C(19) C(20) 119.8(14) yes . .
C(19) C(20) C(21) 118.7(13) yes . .
C(20) C(21) C(22) 122.0(12) yes . .
C(17) C(22) C(21) 119.1(13) yes . .
P(3) C(23) C(24) 116.7(9) yes . .
P(3) C(23) C(28) 124.5(10) yes . .
C(24) C(23) C(28) 118.8(13) yes . .
C(23) C(24) C(25) 120.0(12) yes . .
C(24) C(25) C(26) 121.0(13) yes . .
C(25) C(26) C(27) 119.0(16) yes . .
C(26) C(27) C(28) 119.6(13) yes . .
C(23) C(28) C(27) 121.3(12) yes . .
P(3) C(29) C(30) 121.0(9) yes . .
P(3) C(29) C(34) 120.4(9) yes . .
C(30) C(29) C(34) 118.4(12) yes . .
C(29) C(30) C(31) 120.5(11) yes . .
C(30) C(31) C(32) 120.2(12) yes . .
C(31) C(32) C(33) 120.2(13) yes . .
C(32) C(33) C(34) 119.6(12) yes . .
C(29) C(34) C(33) 121.1(11) yes . .
P(4) C(35) C(36) 121.8(11) yes . .
P(4) C(35) C(40) 118.4(12) yes . .
C(36) C(35) C(40) 119.6(15) yes . .
C(35) C(36) C(37) 119.6(13) yes . .
C(36) C(37) C(38) 118.9(15) yes . .
C(37) C(38) C(39) 120.9(15) yes . .
C(38) C(39) C(40) 119.0(13) yes . .
C(35) C(40) C(39) 121.9(14) yes . .
P(4) C(41) C(42) 122.6(10) yes . .
P(4) C(41) C(46) 118.8(11) yes . .
C(42) C(41) C(46) 118.2(11) yes . .
C(41) C(42) C(43) 119.7(15) yes . .
C(42) C(43) C(44) 121.3(18) yes . .
C(43) C(44) C(45) 119.1(13) yes . .
C(44) C(45) C(46) 122.6(16) yes . .
C(41) C(46) C(45) 119.2(15) yes . .
P(5) C(47) C(48) 121.1(9) yes . .
P(5) C(47) C(52) 117.7(12) yes . .
C(48) C(47) C(52) 121.2(13) yes . .
C(47) C(48) C(49) 119.0(14) yes . .
C(48) C(49) C(50) 120(2) yes . .
C(49) C(50) C(51) 120.2(17) yes . .
C(50) C(51) C(52) 120.5(15) yes . .
C(47) C(52) C(51) 119.0(16) yes . .
P(5) C(53) C(54) 123.3(10) yes . .
P(5) C(53) C(58) 117.2(10) yes . .
C(54) C(53) C(58) 118.7(12) yes . .
C(53) C(54) C(55) 119.1(14) yes . .
C(54) C(55) C(56) 120.8(16) yes . .
C(55) C(56) C(57) 119.3(14) yes . .
C(56) C(57) C(58) 121.2(16) yes . .
C(53) C(58) C(57) 120.3(15) yes . .
Cl(1) C(59) Cl(2) 109.8(16) yes . .
Cl(3) C(60) Cl(4) 113.6(13) yes . .
Cl(3) C(60) Cl(5) 118.8(15) yes . .
Cl(4) C(60) Cl(5) 119.5(14) yes . .
Cl(6) C(61) Cl(7) 108.8(17) yes . .
P(1) C(1) H(48) 110.3 no . .
P(1) C(1) H(49) 110.3 no . .
P(2) C(1) H(48) 110.3 no . .
P(2) C(1) H(49) 110.3 no . .
H(48) C(1) H(49) 108.6 no . .
P(2) C(2) H(51) 135.3 no 2_555 .
P(2) C(2) H(52) 79.0 no 2_555 .
P(3) C(2) H(51) 108.6 no . .
P(3) C(2) H(52) 109.8 no . .
H(51) C(2) H(52) 110.0 no . .
P(4) C(3) H(46) 117.6 no . .
C(4) C(3) H(46) 117.6 no . .
P(5) C(4) H(47) 116.9 no . .
C(3) C(4) H(47) 116.9 no . .
C(5) C(6) H(1) 119.5 no . .
C(7) C(6) H(1) 119.5 no . .
C(6) C(7) H(2) 119.8 no . .
C(8) C(7) H(2) 119.8 no . .
C(7) C(8) H(3) 120.7 no . .
C(9) C(8) H(3) 120.7 no . .
C(8) C(9) H(4) 120.4 no . .
C(10) C(9) H(4) 120.4 no . .
C(5) C(10) H(5) 118.4 no . .
C(9) C(10) H(5) 118.4 no . .
C(11) C(12) H(6) 119.1 no . .
C(13) C(12) H(6) 119.1 no . .
C(12) C(13) H(7) 119.9 no . .
C(14) C(13) H(7) 119.9 no . .
C(13) C(14) H(8) 121.3 no . .
C(15) C(14) H(8) 121.3 no . .
C(14) C(15) H(9) 119.1 no . .
C(16) C(15) H(9) 119.1 no . .
C(11) C(16) H(10) 119.5 no . .
C(15) C(16) H(10) 119.5 no . .
C(17) C(18) H(11) 119.5 no . .
C(19) C(18) H(11) 119.5 no . .
C(18) C(19) H(12) 120.1 no . .
C(20) C(19) H(12) 120.1 no . .
C(19) C(20) H(13) 120.7 no . .
C(21) C(20) H(13) 120.7 no . .
C(20) C(21) H(14) 119.0 no . .
C(22) C(21) H(14) 119.0 no . .
C(17) C(22) H(15) 120.4 no . .
C(21) C(22) H(15) 120.4 no . .
C(23) C(24) H(16) 120.0 no . .
C(25) C(24) H(16) 120.0 no . .
C(24) C(25) H(17) 119.5 no . .
C(26) C(25) H(17) 119.5 no . .
C(25) C(26) H(18) 120.5 no . .
C(27) C(26) H(18) 120.5 no . .
C(26) C(27) H(19) 120.2 no . .
C(28) C(27) H(19) 120.2 no . .
C(23) C(28) H(20) 119.4 no . .
C(27) C(28) H(20) 119.4 no . .
C(29) C(30) H(21) 119.8 no . .
C(31) C(30) H(21) 119.8 no . .
C(30) C(31) H(22) 119.9 no . .
C(32) C(31) H(22) 119.9 no . .
C(31) C(32) H(23) 119.9 no . .
C(33) C(32) H(23) 119.9 no . .
C(32) C(33) H(24) 120.2 no . .
C(34) C(33) H(24) 120.2 no . .
C(29) C(34) H(25) 119.4 no . .
C(33) C(34) H(25) 119.4 no . .
C(35) C(36) H(26) 120.2 no . .
C(37) C(36) H(26) 120.2 no . .
C(36) C(37) H(27) 120.6 no . .
C(38) C(37) H(27) 120.6 no . .
C(37) C(38) H(28) 119.5 no . .
C(39) C(38) H(28) 119.5 no . .
C(38) C(39) H(29) 120.5 no . .
C(40) C(39) H(29) 120.5 no . .
C(35) C(40) H(30) 119.0 no . .
C(39) C(40) H(30) 119.0 no . .
C(41) C(42) H(31) 120.2 no . .
C(43) C(42) H(31) 120.2 no . .
C(42) C(43) H(32) 119.4 no . .
C(44) C(43) H(32) 119.4 no . .
C(43) C(44) H(33) 120.4 no . .
C(45) C(44) H(33) 120.4 no . .
C(44) C(45) H(34) 118.7 no . .
C(46) C(45) H(34) 118.7 no . .
C(41) C(46) H(35) 120.4 no . .
C(45) C(46) H(35) 120.4 no . .
C(47) C(48) H(36) 120.5 no . .
C(49) C(48) H(36) 120.5 no . .
C(48) C(49) H(37) 120.0 no . .
C(50) C(49) H(37) 120.0 no . .
C(49) C(50) H(38) 119.9 no . .
C(51) C(50) H(38) 119.9 no . .
C(50) C(51) H(39) 119.8 no . .
C(52) C(51) H(39) 119.8 no . .
C(47) C(52) H(40) 120.5 no . .
C(51) C(52) H(40) 120.5 no . .
C(53) C(54) H(41) 120.4 no . .
C(55) C(54) H(41) 120.4 no . .
C(54) C(55) H(42) 119.6 no . .
C(56) C(55) H(42) 119.6 no . .
C(55) C(56) H(43) 120.4 no . .
C(57) C(56) H(43) 120.4 no . .
C(56) C(57) H(44) 119.4 no . .
C(58) C(57) H(44) 119.4 no . .
C(53) C(58) H(45) 119.9 no . .
C(57) C(58) H(45) 119.9 no . .
Cl(1) C(59) H(50) 109.7 no . .
Cl(1) C(59) H(53) 109.7 no . .
Cl(2) C(59) H(50) 109.7 no . .
Cl(2) C(59) H(53) 109.7 no . .
H(50) C(59) H(53) 108.2 no . .
Cl(6) C(61) H(54) 109.9 no . .
Cl(6) C(61) H(55) 109.9 no . .
Cl(7) C(61) H(54) 109.9 no . .
Cl(7) C(61) H(55) 109.9 no . .
H(54) C(61) H(55) 108.3 no . .

loop_
_geom_bond_atom_site_label_1
_geom_bond_atom_site_label_2
_geom_bond_distance
_geom_bond_publ_flag
_geom_bond_site_symmetry_2
Pt(1) Pt(2) 2.7540(5) yes .
Pt(1) P(1) 2.312(2) yes .
Pt(1) P(3) 2.301(2) yes .
Pt(1) P(4) 2.348(3) yes .
Pt(2) P(2) 2.247(2) yes .
Pt(2) P(2) 2.247(2) yes 2_555
Cl(1) C(59) 1.81(2) yes .
Cl(2) C(59) 1.72(3) yes .
Cl(3) C(60) 1.70(2) yes .
Cl(4) C(60) 1.76(2) yes .
Cl(5) C(60) 1.64(2) yes .
Cl(6) C(61) 1.80(3) yes .
Cl(7) C(61) 1.72(2) yes .
P(1) C(1) 1.853(14) yes .
P(1) C(5) 1.834(11) yes .
P(1) C(11) 1.854(14) yes .
P(2) C(1) 1.819(13) yes .
P(2) C(2) 1.828(14) yes 2_555
P(2) C(17) 1.808(11) yes .
P(3) C(2) 1.834(11) yes .
P(3) C(23) 1.846(14) yes .
P(3) C(29) 1.820(14) yes .
P(4) C(3) 1.812(12) yes .
P(4) C(35) 1.857(17) yes .
P(4) C(41) 1.807(11) yes .
P(5) C(4) 1.806(13) yes .
P(5) C(47) 1.854(14) yes .
P(5) C(53) 1.841(12) yes .
P(6) F(1) 1.585(11) yes .
P(6) F(2) 1.583(19) yes .
P(6) F(3) 1.59(2) yes .
P(6) F(4) 1.577(11) yes .
P(6) F(5) 1.563(19) yes .
P(6) F(6) 1.614(14) yes .
C(3) C(4) 1.360(16) yes .
C(5) C(6) 1.397(16) yes .
C(5) C(10) 1.380(18) yes .
C(6) C(7) 1.396(18) yes .
C(7) C(8) 1.38(2) yes .
C(8) C(9) 1.431(19) yes .
C(9) C(10) 1.361(17) yes .
C(11) C(12) 1.38(2) yes .
C(11) C(16) 1.384(17) yes .
C(12) C(13) 1.37(2) yes .
C(13) C(14) 1.41(2) yes .
C(14) C(15) 1.36(3) yes .
C(15) C(16) 1.38(2) yes .
C(17) C(18) 1.396(19) yes .
C(17) C(22) 1.401(15) yes .
C(18) C(19) 1.385(19) yes .
C(19) C(20) 1.42(2) yes .
C(20) C(21) 1.37(2) yes .
C(21) C(22) 1.403(19) yes .
C(23) C(24) 1.420(18) yes .
C(23) C(28) 1.372(18) yes .
C(24) C(25) 1.38(2) yes .
C(25) C(26) 1.37(2) yes .
C(26) C(27) 1.42(2) yes .
C(27) C(28) 1.38(2) yes .
C(29) C(30) 1.434(18) yes .
C(29) C(34) 1.379(16) yes .
C(30) C(31) 1.38(2) yes .
C(31) C(32) 1.38(2) yes .
C(32) C(33) 1.40(2) yes .
C(33) C(34) 1.40(2) yes .
C(35) C(36) 1.38(2) yes .
C(35) C(40) 1.40(2) yes .
C(36) C(37) 1.41(2) yes .
C(37) C(38) 1.39(2) yes .
C(38) C(39) 1.40(2) yes .
C(39) C(40) 1.35(2) yes .
C(41) C(42) 1.42(2) yes .
C(41) C(46) 1.40(2) yes .
C(42) C(43) 1.410(19) yes .
C(43) C(44) 1.36(2) yes .
C(44) C(45) 1.36(2) yes .
C(45) C(46) 1.404(18) yes .
C(47) C(48) 1.40(2) yes .
C(47) C(52) 1.404(18) yes .
C(48) C(49) 1.37(2) yes .
C(49) C(50) 1.42(2) yes .
C(50) C(51) 1.38(3) yes .
C(51) C(52) 1.38(2) yes .
C(53) C(54) 1.40(2) yes .
C(53) C(58) 1.39(2) yes .
C(54) C(55) 1.41(2) yes .
C(55) C(56) 1.36(2) yes .
C(56) C(57) 1.38(2) yes .
C(57) C(58) 1.38(2) yes .
C(1) H(48) 0.990 no .
C(1) H(49) 0.990 no .
C(2) H(51) 0.958 no .
C(2) H(52) 0.937 no .
C(3) H(46) 0.950 no .
C(4) H(47) 0.950 no .
C(6) H(1) 0.950 no .
C(7) H(2) 0.950 no .
C(8) H(3) 0.950 no .
C(9) H(4) 0.950 no .
C(10) H(5) 0.950 no .
C(12) H(6) 0.950 no .
C(13) H(7) 0.950 no .
C(14) H(8) 0.950 no .
C(15) H(9) 0.950 no .
C(16) H(10) 0.950 no .
C(18) H(11) 0.950 no .
C(19) H(12) 0.950 no .
C(20) H(13) 0.950 no .
C(21) H(14) 0.950 no .
C(22) H(15) 0.950 no .
C(24) H(16) 0.950 no .
C(25) H(17) 0.950 no .
C(26) H(18) 0.950 no .
C(27) H(19) 0.950 no .
C(28) H(20) 0.950 no .
C(30) H(21) 0.950 no .
C(31) H(22) 0.950 no .
C(32) H(23) 0.950 no .
C(33) H(24) 0.950 no .
C(34) H(25) 0.950 no .
C(36) H(26) 0.950 no .
C(37) H(27) 0.950 no .
C(38) H(28) 0.950 no .
C(39) H(29) 0.950 no .
C(40) H(30) 0.950 no .
C(42) H(31) 0.950 no .
C(43) H(32) 0.950 no .
C(44) H(33) 0.950 no .
C(45) H(34) 0.950 no .
C(46) H(35) 0.950 no .
C(48) H(36) 0.950 no .
C(49) H(37) 0.950 no .
C(50) H(38) 0.950 no .
C(51) H(39) 0.950 no .
C(52) H(40) 0.950 no .
C(54) H(41) 0.950 no .
C(55) H(42) 0.950 no .
C(56) H(43) 0.950 no .
C(57) H(44) 0.950 no .
C(58) H(45) 0.950 no .
C(59) H(50) 0.990 no .
C(59) H(53) 0.990 no .
C(61) H(54) 0.990 no .
C(61) H(55) 0.990 no .
